data_4023174
loop_
_publ_author_name
'Min-Can Wang'
'Qing-Jian Zhang'
'Wen-Xian Zhao'
'Xiao-Dan Wang'
'Xue Ding'
'Tao-Tao Jing'
'Mao-Ping Song'

_publ_section_title
;
 Evaluation of Enantiopure
 N-(Ferrocenylmethyl)azetidin-2-yl(diphenyl)methanol for Catalytic
 Asymmetric Addition of Organozinc Reagents to Aldehydes
;
_journal_name_full 'Journal of Organic Chemistry'
_journal_page_first 168
_journal_page_last 176
_journal_paper_doi 10.1021/jo701943x
_journal_volume 73
_journal_year 2008
_chemical_formula_sum 'C31 H35 Fe N O5'
_chemical_formula_weight 557.45
_chemical_name_systematic
; 
 ? 
;
_space_group_IT_number 1
_symmetry_cell_setting triclinic
_symmetry_space_group_name_Hall 'P 1'
_symmetry_space_group_name_H-M 'P 1'
_atom_sites_solution_hydrogens geom
_atom_sites_solution_primary direct
_atom_sites_solution_secondary difmap
_audit_creation_method SHELXL-97
_cell_angle_alpha 97.02(3)
_cell_angle_beta 98.63(3)
_cell_angle_gamma 109.63(3)
_cell_formula_units_Z 1
_cell_length_a 7.4950(15)
_cell_length_b 8.1766(16)
_cell_length_c 12.237(2)
_cell_measurement_reflns_used 369
_cell_measurement_temperature 291(2)
_cell_measurement_theta_max 25.1
_cell_measurement_theta_min 2
_cell_volume 686.3(2)
_computing_cell_refinement RAXIS
_computing_data_collection RAXIS
_computing_data_reduction RAXIS
_computing_molecular_graphics TEXSAN
_computing_publication_material TEXSAN
_computing_structure_refinement 'SHELXL-97 (Sheldrick, 1997)'
_computing_structure_solution 'SHELXS-97 (Sheldrick, 1990)'
_diffrn_ambient_temperature 291(2)
_diffrn_detector_area_resol_mean 0
_diffrn_measured_fraction_theta_full 0.936
_diffrn_measured_fraction_theta_max 0.936
_diffrn_measurement_device_type R-AXIS-IV
_diffrn_measurement_method 'Oscillation  frames'
_diffrn_radiation_monochromator graphite
_diffrn_radiation_source 'fine-focus sealed tube'
_diffrn_radiation_type MoK\a
_diffrn_radiation_wavelength 0.71073
_diffrn_reflns_av_R_equivalents 0.0000
_diffrn_reflns_av_sigmaI/netI 0.0429
_diffrn_reflns_limit_h_max 7
_diffrn_reflns_limit_h_min -8
_diffrn_reflns_limit_k_max 9
_diffrn_reflns_limit_k_min 0
_diffrn_reflns_limit_l_max 14
_diffrn_reflns_limit_l_min -14
_diffrn_reflns_number 2381
_diffrn_reflns_theta_full 25.50
_diffrn_reflns_theta_max 25.50
_diffrn_reflns_theta_min 1.71
_diffrn_standards_decay_% 0
_diffrn_standards_interval_count 0
_diffrn_standards_interval_time 0
_diffrn_standards_number 0
_exptl_absorpt_coefficient_mu 0.590
_exptl_absorpt_correction_T_max 0.9063
_exptl_absorpt_correction_T_min 0.8911
_exptl_absorpt_correction_type multi-scan
_exptl_crystal_colour Red
_exptl_crystal_density_diffrn 1.349
_exptl_crystal_density_method 'not measured'
_exptl_crystal_description PRISMATIC
_exptl_crystal_F_000 294
_exptl_crystal_size_max 0.20
_exptl_crystal_size_mid 0.18
_exptl_crystal_size_min 0.17
_refine_diff_density_max 0.263
_refine_diff_density_min -0.327
_refine_diff_density_rms 0.055
_refine_ls_abs_structure_details 'Flack H D (1983), Acta Cryst. A39, 876-881'
_refine_ls_abs_structure_Flack 0.088(19)
_refine_ls_extinction_coef 0.092(6)
_refine_ls_extinction_expression Fc^*^=kFc[1+0.001xFc^2^\l^3^/sin(2\q)]^-1/4^
_refine_ls_extinction_method SHELXL
_refine_ls_goodness_of_fit_ref 1.015
_refine_ls_hydrogen_treatment mixed
_refine_ls_matrix_type full
_refine_ls_number_parameters 352
_refine_ls_number_reflns 2381
_refine_ls_number_restraints 3
_refine_ls_restrained_S_all 1.014
_refine_ls_R_factor_all 0.0381
_refine_ls_R_factor_gt 0.0341
_refine_ls_shift/su_max 0.001
_refine_ls_shift/su_mean 0.000
_refine_ls_structure_factor_coef Fsqd
_refine_ls_weighting_details 'calc w=1/[\s^2^(Fo^2^)+(0.0522P)^2^+0.0000P] where P=(Fo^2^+2Fc^2^)/3'
_refine_ls_weighting_scheme calc
_refine_ls_wR_factor_gt 0.0797
_refine_ls_wR_factor_ref 0.0824
_reflns_number_gt 2216
_reflns_number_total 2381
_reflns_threshold_expression >2sigma(I)
_cod_data_source_file jo701943x-File001.cif
_cod_data_source_block p1
_cod_depositor_comments
;
The following automatic conversions were performed:
'_symmetry_cell_setting' value 'Triclinic' changed to 'triclinic'
according to '/home/saulius/struct/CIF-dictionaries/cif_core.dic'
dictionary named 'cif_core.dic' version 2.4.1 from 2010-06-29.

Automatic conversion script
Id: cif_fix_enum 1527 2010-12-29 10:47:43Z saulius 
;
_cod_database_code 4023174

loop_
_symmetry_equiv_pos_as_xyz
'x, y, z'

loop_
_atom_site_label
_atom_site_type_symbol
_atom_site_fract_x
_atom_site_fract_y
_atom_site_fract_z
_atom_site_U_iso_or_equiv
_atom_site_adp_type
_atom_site_occupancy
_atom_site_symmetry_multiplicity
_atom_site_calc_flag
_atom_site_refinement_flags
_atom_site_disorder_assembly
_atom_site_disorder_group
Fe1 Fe 1.71478(7) 0.77278(7) 0.54036(5) 0.03990(19) Uani 1 1 d . . .
O1 O 1.5930(5) 1.1193(4) 1.0938(3) 0.0432(7) Uani 1 1 d . . .
O2 O 1.2359(5) 0.9388(4) 0.9595(3) 0.0567(8) Uani 1 1 d . . .
O3 O 1.3260(4) 0.7551(4) 0.8520(3) 0.0492(7) Uani 1 1 d . . .
O4 O 0.5491(5) 0.4580(5) 0.7906(4) 0.0671(10) Uani 1 1 d . . .
O5 O 0.2391(6) 0.4169(6) 0.7707(5) 0.0740(13) Uani 1 1 d . . .
H5B H 0.2822 0.5232 0.7965 0.111 Uiso 1 1 calc R . .
N1 N 1.6952(5) 0.9937(4) 0.8872(3) 0.0326(7) Uani 1 1 d . . .
C1 C 1.7489(11) 0.5413(9) 0.5456(6) 0.0674(18) Uani 1 1 d . . .
H1A H 1.6855 0.4530 0.5886 0.081 Uiso 1 1 calc R . .
C2 C 1.6810(8) 0.5476(8) 0.4366(5) 0.0572(14) Uani 1 1 d . . .
H2A H 1.5587 0.4658 0.3890 0.069 Uiso 1 1 calc R . .
C3 C 1.8108(8) 0.6900(8) 0.4050(5) 0.0538(14) Uani 1 1 d . . .
H3A H 1.7955 0.7258 0.3317 0.065 Uiso 1 1 calc R . .
C4 C 1.9659(8) 0.7739(9) 0.4947(5) 0.0585(15) Uani 1 1 d . . .
H4A H 2.0792 0.8788 0.4958 0.070 Uiso 1 1 calc R . .
C5 C 1.9307(10) 0.6817(9) 0.5845(5) 0.0632(18) Uani 1 1 d . . .
H5A H 2.0154 0.7088 0.6587 0.076 Uiso 1 1 calc R . .
C6 C 1.4892(6) 0.7806(7) 0.6150(4) 0.0447(12) Uani 1 1 d . . .
H6A H 1.3983 0.6811 0.6391 0.054 Uiso 1 1 calc R . .
C7 C 1.4654(7) 0.8280(8) 0.5086(5) 0.0539(14) Uani 1 1 d . . .
H7A H 1.3554 0.7658 0.4459 0.065 Uiso 1 1 calc R . .
C8 C 1.6250(9) 0.9795(9) 0.5066(4) 0.0575(15) Uani 1 1 d . . .
H8A H 1.6454 1.0404 0.4428 0.069 Uiso 1 1 calc R . .
C9 C 1.7534(8) 1.0271(7) 0.6144(5) 0.0475(12) Uani 1 1 d . . .
H9A H 1.8770 1.1268 0.6372 0.057 Uiso 1 1 calc R . .
C10 C 1.6710(7) 0.9029(6) 0.6822(4) 0.0374(10) Uani 1 1 d . . .
C11 C 1.7590(6) 0.8941(5) 0.7979(3) 0.0358(8) Uani 1 1 d . . .
H11A H 1.8989 0.9436 0.8084 0.043 Uiso 1 1 calc R . .
H11B H 1.7225 0.7714 0.8064 0.043 Uiso 1 1 calc R . .
C12 C 1.7605(7) 1.1900(5) 0.8878(4) 0.0461(10) Uani 1 1 d . . .
H12A H 1.6642 1.2406 0.9016 0.055 Uiso 1 1 calc R . .
H12B H 1.8092 1.2233 0.8215 0.055 Uiso 1 1 calc R . .
C13 C 1.9194(7) 1.2243(6) 0.9907(4) 0.0464(10) Uani 1 1 d . . .
H13A H 1.9198 1.3111 1.0524 0.056 Uiso 1 1 calc R . .
H13B H 2.0475 1.2507 0.9739 0.056 Uiso 1 1 calc R . .
C14 C 1.8219(6) 1.0310(5) 1.0045(3) 0.0334(9) Uani 1 1 d . . .
H14A H 1.9112 0.9666 1.0081 0.040 Uiso 1 1 calc R . .
C15 C 1.7140(5) 1.0172(5) 1.1030(3) 0.0329(8) Uani 1 1 d . . .
C16 C 1.5951(6) 0.8272(5) 1.1134(3) 0.0355(8) Uani 1 1 d . . .
C17 C 1.6272(8) 0.6809(6) 1.0664(4) 0.0548(12) Uani 1 1 d . . .
H17A H 1.7178 0.6935 1.0207 0.066 Uiso 1 1 calc R . .
C18 C 1.5257(11) 0.5137(7) 1.0863(5) 0.0701(17) Uani 1 1 d . . .
H18A H 1.5514 0.4165 1.0552 0.084 Uiso 1 1 calc R . .
C19 C 1.3900(9) 0.4915(7) 1.1504(5) 0.0678(16) Uani 1 1 d . . .
H19A H 1.3227 0.3798 1.1635 0.081 Uiso 1 1 calc R . .
C20 C 1.3532(8) 0.6347(8) 1.1956(4) 0.0639(15) Uani 1 1 d . . .
H20A H 1.2590 0.6193 1.2389 0.077 Uiso 1 1 calc R . .
C21 C 1.4538(7) 0.8039(7) 1.1782(4) 0.0505(11) Uani 1 1 d . . .
H21A H 1.4268 0.9002 1.2095 0.061 Uiso 1 1 calc R . .
C22 C 1.8714(6) 1.1046(5) 1.2103(3) 0.0374(9) Uani 1 1 d . . .
C23 C 2.0212(6) 1.0432(6) 1.2367(4) 0.0470(10) Uani 1 1 d . . .
H23A H 2.0243 0.9469 1.1891 0.056 Uiso 1 1 calc R . .
C24 C 2.1664(9) 1.1213(9) 1.3323(5) 0.0589(15) Uani 1 1 d . . .
H24A H 2.2677 1.0805 1.3473 0.071 Uiso 1 1 calc R . .
C25 C 2.1578(8) 1.2616(7) 1.4050(4) 0.0621(13) Uani 1 1 d . . .
H25A H 2.2522 1.3131 1.4704 0.074 Uiso 1 1 calc R . .
C26 C 2.0122(9) 1.3242(8) 1.3814(5) 0.0637(14) Uani 1 1 d . . .
H26A H 2.0077 1.4184 1.4305 0.076 Uiso 1 1 calc R . .
C27 C 1.8693(7) 1.2469(6) 1.2834(4) 0.0505(11) Uani 1 1 d . . .
H27A H 1.7716 1.2918 1.2671 0.061 Uiso 1 1 calc R . .
C28 C 1.2117(6) 0.7875(6) 0.9102(3) 0.0400(9) Uani 1 1 d . . .
C29 C 1.0407(7) 0.6344(7) 0.9194(5) 0.0597(13) Uani 1 1 d . . .
H29A H 0.9654 0.6749 0.9655 0.090 Uiso 1 1 calc R . .
H29B H 1.0837 0.5504 0.9528 0.090 Uiso 1 1 calc R . .
H29C H 0.9627 0.5793 0.8458 0.090 Uiso 1 1 calc R . .
C30 C 0.3819(7) 0.3622(6) 0.7626(4) 0.0481(10) Uani 1 1 d . . .
C31 C 0.3179(8) 0.1700(8) 0.7183(6) 0.0676(15) Uani 1 1 d . . .
H31A H 0.4290 0.1380 0.7137 0.101 Uiso 1 1 calc R . .
H31B H 0.2373 0.1425 0.6448 0.101 Uiso 1 1 calc R . .
H31C H 0.2460 0.1051 0.7677 0.101 Uiso 1 1 calc R . .
H1E H 1.479(9) 1.052(7) 1.055(5) 0.054(15) Uiso 1 1 d . . .
H1F H 1.567(8) 0.940(6) 0.874(4) 0.040(12) Uiso 1 1 d . . .

loop_
_atom_site_aniso_label
_atom_site_aniso_U_11
_atom_site_aniso_U_22
_atom_site_aniso_U_33
_atom_site_aniso_U_23
_atom_site_aniso_U_13
_atom_site_aniso_U_12
Fe1 0.0374(3) 0.0545(4) 0.0310(3) 0.0075(2) 0.00967(18) 0.0197(2)
O1 0.0404(17) 0.0315(15) 0.0583(18) 0.0023(13) 0.0073(13) 0.0169(12)
O2 0.0490(19) 0.0436(18) 0.075(2) 0.0000(16) 0.0034(15) 0.0208(14)
O3 0.0364(16) 0.0441(17) 0.0630(19) 0.0058(14) 0.0172(13) 0.0079(13)
O4 0.043(2) 0.048(2) 0.101(3) 0.0124(19) 0.0090(18) 0.0059(15)
O5 0.057(3) 0.053(2) 0.106(4) -0.003(2) 0.013(2) 0.0204(19)
N1 0.0321(18) 0.0283(16) 0.0349(17) 0.0050(13) 0.0049(12) 0.0086(13)
C1 0.087(5) 0.071(4) 0.071(4) 0.029(3) 0.047(4) 0.044(3)
C2 0.047(3) 0.056(3) 0.061(4) 0.000(3) 0.011(2) 0.013(2)
C3 0.055(3) 0.072(4) 0.038(3) 0.003(2) 0.015(2) 0.028(3)
C4 0.045(3) 0.067(3) 0.058(4) -0.008(3) 0.014(2) 0.018(2)
C5 0.073(4) 0.094(5) 0.039(3) -0.003(3) 0.003(3) 0.059(4)
C6 0.021(2) 0.067(3) 0.046(3) 0.008(2) 0.0110(17) 0.0149(19)
C7 0.030(2) 0.080(4) 0.048(3) 0.006(3) 0.0008(19) 0.021(2)
C8 0.075(4) 0.080(4) 0.038(3) 0.023(3) 0.016(3) 0.049(3)
C9 0.055(3) 0.048(3) 0.049(3) 0.016(2) 0.024(2) 0.024(2)
C10 0.037(2) 0.046(3) 0.033(2) 0.0057(19) 0.0108(17) 0.0188(19)
C11 0.038(2) 0.040(2) 0.034(2) 0.0072(17) 0.0116(15) 0.0184(16)
C12 0.063(3) 0.029(2) 0.042(2) 0.0090(17) 0.0029(18) 0.0139(18)
C13 0.052(2) 0.038(2) 0.037(2) 0.0104(17) 0.0050(17) 0.0017(18)
C14 0.037(2) 0.032(2) 0.0302(19) 0.0086(16) 0.0048(15) 0.0113(16)
C15 0.036(2) 0.0259(18) 0.037(2) 0.0046(15) 0.0071(14) 0.0113(15)
C16 0.041(2) 0.031(2) 0.0293(18) 0.0042(15) 0.0045(14) 0.0085(16)
C17 0.078(3) 0.038(2) 0.060(3) 0.013(2) 0.031(2) 0.027(2)
C18 0.105(5) 0.033(3) 0.065(4) 0.009(2) 0.012(3) 0.017(3)
C19 0.076(4) 0.047(3) 0.053(3) 0.024(2) -0.011(3) -0.007(2)
C20 0.051(3) 0.075(4) 0.049(3) 0.024(3) 0.009(2) -0.002(2)
C21 0.048(3) 0.056(3) 0.041(2) 0.010(2) 0.0129(18) 0.009(2)
C22 0.041(2) 0.031(2) 0.034(2) 0.0041(16) 0.0113(15) 0.0045(15)
C23 0.045(2) 0.043(2) 0.049(2) 0.0046(19) 0.0030(18) 0.0149(19)
C24 0.053(3) 0.069(4) 0.046(3) 0.013(3) -0.004(2) 0.016(3)
C25 0.061(3) 0.063(3) 0.042(3) 0.002(2) 0.001(2) 0.003(2)
C26 0.071(4) 0.063(3) 0.048(3) -0.009(2) 0.012(2) 0.019(3)
C27 0.047(3) 0.046(3) 0.053(3) -0.002(2) 0.0099(19) 0.015(2)
C28 0.035(2) 0.045(2) 0.044(2) 0.0123(18) 0.0061(16) 0.0198(17)
C29 0.035(2) 0.056(3) 0.095(4) 0.025(3) 0.026(2) 0.016(2)
C30 0.052(3) 0.050(3) 0.045(2) 0.013(2) 0.0085(19) 0.020(2)
C31 0.054(3) 0.055(3) 0.083(4) -0.008(3) -0.003(3) 0.020(3)

loop_
_atom_type_symbol
_atom_type_description
_atom_type_scat_dispersion_real
_atom_type_scat_dispersion_imag
_atom_type_scat_source
C C 0.0033 0.0016 'International Tables Vol C Tables 4.2.6.8 and 6.1.1.4'
H H 0.0000 0.0000 'International Tables Vol C Tables 4.2.6.8 and 6.1.1.4'
N N 0.0061 0.0033 'International Tables Vol C Tables 4.2.6.8 and 6.1.1.4'
O O 0.0106 0.0060 'International Tables Vol C Tables 4.2.6.8 and 6.1.1.4'
Fe Fe 0.3463 0.8444 'International Tables Vol C Tables 4.2.6.8 and 6.1.1.4'

loop_
_geom_angle_atom_site_label_1
_geom_angle_atom_site_label_2
_geom_angle_atom_site_label_3
_geom_angle
_geom_angle_site_symmetry_1
_geom_angle_site_symmetry_3
_geom_angle_publ_flag
C1 Fe1 C2 39.8(3) . . ?
C1 Fe1 C5 41.3(3) . . ?
C2 Fe1 C5 67.8(3) . . ?
C1 Fe1 C3 67.6(3) . . ?
C2 Fe1 C3 39.9(2) . . ?
C5 Fe1 C3 67.7(2) . . ?
C1 Fe1 C4 68.5(3) . . ?
C2 Fe1 C4 67.2(2) . . ?
C5 Fe1 C4 40.7(3) . . ?
C3 Fe1 C4 39.8(2) . . ?
C1 Fe1 C10 118.5(2) . . ?
C2 Fe1 C10 151.2(2) . . ?
C5 Fe1 C10 109.0(2) . . ?
C3 Fe1 C10 167.7(2) . . ?
C4 Fe1 C10 130.1(2) . . ?
C1 Fe1 C6 109.7(2) . . ?
C2 Fe1 C6 118.2(2) . . ?
C5 Fe1 C6 131.4(2) . . ?
C3 Fe1 C6 149.7(2) . . ?
C4 Fe1 C6 169.9(2) . . ?
C10 Fe1 C6 41.16(19) . . ?
C1 Fe1 C7 129.9(3) . . ?
C2 Fe1 C7 109.2(2) . . ?
C5 Fe1 C7 169.4(3) . . ?
C3 Fe1 C7 117.1(2) . . ?
C4 Fe1 C7 148.8(3) . . ?
C10 Fe1 C7 68.3(2) . . ?
C6 Fe1 C7 40.0(2) . . ?
C1 Fe1 C9 151.6(3) . . ?
C2 Fe1 C9 167.2(2) . . ?
C5 Fe1 C9 117.7(3) . . ?
C3 Fe1 C9 129.3(2) . . ?
C4 Fe1 C9 108.6(2) . . ?
C10 Fe1 C9 40.56(19) . . ?
C6 Fe1 C9 67.9(2) . . ?
C7 Fe1 C9 67.5(2) . . ?
C1 Fe1 C8 167.0(3) . . ?
C2 Fe1 C8 129.3(2) . . ?
C5 Fe1 C8 149.9(3) . . ?
C3 Fe1 C8 108.2(2) . . ?
C4 Fe1 C8 116.7(3) . . ?
C10 Fe1 C8 68.3(2) . . ?
C6 Fe1 C8 67.4(2) . . ?
C7 Fe1 C8 39.8(3) . . ?
C9 Fe1 C8 40.4(2) . . ?
C15 O1 H1E 109(4) . . ?
C30 O5 H5B 109.5 . . ?
C12 N1 C11 113.4(3) . . ?
C12 N1 C14 89.7(3) . . ?
C11 N1 C14 113.3(3) . . ?
C12 N1 H1F 114(3) . . ?
C11 N1 H1F 105(3) . . ?
C14 N1 H1F 122(3) . . ?
C2 C1 C5 108.0(5) . . ?
C2 C1 Fe1 70.9(4) . . ?
C5 C1 Fe1 70.3(4) . . ?
C2 C1 H1A 126.0 . . ?
C5 C1 H1A 126.0 . . ?
Fe1 C1 H1A 126.0 . . ?
C1 C2 C3 109.1(6) . . ?
C1 C2 Fe1 69.3(4) . . ?
C3 C2 Fe1 70.5(3) . . ?
C1 C2 H2A 125.4 . . ?
C3 C2 H2A 125.4 . . ?
Fe1 C2 H2A 125.4 . . ?
C2 C3 C4 108.6(6) . . ?
C2 C3 Fe1 69.6(3) . . ?
C4 C3 Fe1 70.4(3) . . ?
C2 C3 H3A 125.7 . . ?
C4 C3 H3A 125.7 . . ?
Fe1 C3 H3A 125.7 . . ?
C3 C4 C5 107.7(6) . . ?
C3 C4 Fe1 69.8(3) . . ?
C5 C4 Fe1 69.2(3) . . ?
C3 C4 H4A 126.1 . . ?
C5 C4 H4A 126.1 . . ?
Fe1 C4 H4A 126.1 . . ?
C4 C5 C1 106.5(5) . . ?
C4 C5 Fe1 70.1(3) . . ?
C1 C5 Fe1 68.3(3) . . ?
C4 C5 H5A 126.7 . . ?
C1 C5 H5A 126.7 . . ?
Fe1 C5 H5A 126.7 . . ?
C7 C6 C10 108.3(4) . . ?
C7 C6 Fe1 70.2(3) . . ?
C10 C6 Fe1 69.3(2) . . ?
C7 C6 H6A 125.9 . . ?
C10 C6 H6A 125.9 . . ?
Fe1 C6 H6A 125.9 . . ?
C6 C7 C8 109.1(5) . . ?
C6 C7 Fe1 69.8(3) . . ?
C8 C7 Fe1 70.9(3) . . ?
C6 C7 H7A 125.4 . . ?
C8 C7 H7A 125.4 . . ?
Fe1 C7 H7A 125.4 . . ?
C7 C8 C9 107.6(5) . . ?
C7 C8 Fe1 69.3(3) . . ?
C9 C8 Fe1 69.4(3) . . ?
C7 C8 H8A 126.2 . . ?
C9 C8 H8A 126.2 . . ?
Fe1 C8 H8A 126.2 . . ?
C10 C9 C8 108.2(5) . . ?
C10 C9 Fe1 69.0(3) . . ?
C8 C9 Fe1 70.2(3) . . ?
C10 C9 H9A 125.9 . . ?
C8 C9 H9A 125.9 . . ?
Fe1 C9 H9A 125.9 . . ?
C9 C10 C6 106.8(5) . . ?
C9 C10 C11 127.1(5) . . ?
C6 C10 C11 126.1(4) . . ?
C9 C10 Fe1 70.4(3) . . ?
C6 C10 Fe1 69.5(3) . . ?
C11 C10 Fe1 122.7(3) . . ?
C10 C11 N1 112.0(3) . . ?
C10 C11 H11A 109.2 . . ?
N1 C11 H11A 109.2 . . ?
C10 C11 H11B 109.2 . . ?
N1 C11 H11B 109.2 . . ?
H11A C11 H11B 107.9 . . ?
N1 C12 C13 90.3(3) . . ?
N1 C12 H12A 113.6 . . ?
C13 C12 H12A 113.6 . . ?
N1 C12 H12B 113.6 . . ?
C13 C12 H12B 113.6 . . ?
H12A C12 H12B 110.9 . . ?
C12 C13 C14 88.7(3) . . ?
C12 C13 H13A 113.9 . . ?
C14 C13 H13A 113.9 . . ?
C12 C13 H13B 113.9 . . ?
C14 C13 H13B 113.9 . . ?
H13A C13 H13B 111.1 . . ?
N1 C14 C15 115.7(3) . . ?
N1 C14 C13 88.8(3) . . ?
C15 C14 C13 112.3(3) . . ?
N1 C14 H14A 112.7 . . ?
C15 C14 H14A 112.7 . . ?
C13 C14 H14A 112.7 . . ?
O1 C15 C22 107.5(3) . . ?
O1 C15 C16 110.2(3) . . ?
C22 C15 C16 109.1(3) . . ?
O1 C15 C14 109.1(3) . . ?
C22 C15 C14 105.8(3) . . ?
C16 C15 C14 114.9(3) . . ?
C17 C16 C21 118.4(4) . . ?
C17 C16 C15 123.4(4) . . ?
C21 C16 C15 118.1(4) . . ?
C16 C17 C18 120.8(5) . . ?
C16 C17 H17A 119.6 . . ?
C18 C17 H17A 119.6 . . ?
C19 C18 C17 120.7(6) . . ?
C19 C18 H18A 119.7 . . ?
C17 C18 H18A 119.7 . . ?
C18 C19 C20 119.3(5) . . ?
C18 C19 H19A 120.4 . . ?
C20 C19 H19A 120.4 . . ?
C19 C20 C21 121.4(5) . . ?
C19 C20 H20A 119.3 . . ?
C21 C20 H20A 119.3 . . ?
C16 C21 C20 119.4(5) . . ?
C16 C21 H21A 120.3 . . ?
C20 C21 H21A 120.3 . . ?
C27 C22 C23 117.8(4) . . ?
C27 C22 C15 121.4(4) . . ?
C23 C22 C15 120.8(4) . . ?
C22 C23 C24 121.9(5) . . ?
C22 C23 H23A 119.0 . . ?
C24 C23 H23A 119.0 . . ?
C23 C24 C25 118.8(6) . . ?
C23 C24 H24A 120.6 . . ?
C25 C24 H24A 120.6 . . ?
C26 C25 C24 120.5(5) . . ?
C26 C25 H25A 119.7 . . ?
C24 C25 H25A 119.7 . . ?
C25 C26 C27 120.0(5) . . ?
C25 C26 H26A 120.0 . . ?
C27 C26 H26A 120.0 . . ?
C22 C27 C26 120.9(5) . . ?
C22 C27 H27A 119.6 . . ?
C26 C27 H27A 119.6 . . ?
O2 C28 O3 123.5(4) . . ?
O2 C28 C29 119.5(4) . . ?
O3 C28 C29 117.0(4) . . ?
C28 C29 H29A 109.5 . . ?
C28 C29 H29B 109.5 . . ?
H29A C29 H29B 109.5 . . ?
C28 C29 H29C 109.5 . . ?
H29A C29 H29C 109.5 . . ?
H29B C29 H29C 109.5 . . ?
O4 C30 O5 123.0(5) . . ?
O4 C30 C31 123.5(4) . . ?
O5 C30 C31 113.4(4) . . ?
C30 C31 H31A 109.5 . . ?
C30 C31 H31B 109.5 . . ?
H31A C31 H31B 109.5 . . ?
C30 C31 H31C 109.5 . . ?
H31A C31 H31C 109.5 . . ?
H31B C31 H31C 109.5 . . ?

loop_
_geom_bond_atom_site_label_1
_geom_bond_atom_site_label_2
_geom_bond_distance
_geom_bond_site_symmetry_2
_geom_bond_publ_flag
Fe1 C1 2.000(6) . ?
Fe1 C2 2.021(6) . ?
Fe1 C5 2.027(6) . ?
Fe1 C3 2.032(5) . ?
Fe1 C4 2.040(6) . ?
Fe1 C10 2.051(5) . ?
Fe1 C6 2.054(5) . ?
Fe1 C7 2.059(5) . ?
Fe1 C9 2.070(6) . ?
Fe1 C8 2.081(6) . ?
O1 C15 1.426(5) . ?
O1 H1E 0.87(6) . ?
O2 C28 1.249(5) . ?
O3 C28 1.265(5) . ?
O4 C30 1.203(6) . ?
O5 C30 1.304(6) . ?
O5 H5B 0.8200 . ?
N1 C12 1.511(5) . ?
N1 C11 1.513(5) . ?
N1 C14 1.531(5) . ?
N1 H1F 0.89(5) . ?
C1 C2 1.368(9) . ?
C1 C5 1.422(10) . ?
C1 H1A 0.9800 . ?
C2 C3 1.383(8) . ?
C2 H2A 0.9800 . ?
C3 C4 1.387(8) . ?
C3 H3A 0.9800 . ?
C4 C5 1.415(10) . ?
C4 H4A 0.9800 . ?
C5 H5A 0.9800 . ?
C6 C7 1.406(8) . ?
C6 C10 1.443(7) . ?
C6 H6A 0.9800 . ?
C7 C8 1.409(9) . ?
C7 H7A 0.9800 . ?
C8 C9 1.435(8) . ?
C8 H8A 0.9800 . ?
C9 C10 1.429(7) . ?
C9 H9A 0.9800 . ?
C10 C11 1.490(6) . ?
C11 H11A 0.9700 . ?
C11 H11B 0.9700 . ?
C12 C13 1.524(6) . ?
C12 H12A 0.9700 . ?
C12 H12B 0.9700 . ?
C13 C14 1.545(6) . ?
C13 H13A 0.9700 . ?
C13 H13B 0.9700 . ?
C14 C15 1.544(5) . ?
C14 H14A 0.9800 . ?
C15 C22 1.538(6) . ?
C15 C16 1.541(5) . ?
C16 C17 1.374(6) . ?
C16 C21 1.393(6) . ?
C17 C18 1.395(8) . ?
C17 H17A 0.9300 . ?
C18 C19 1.354(9) . ?
C18 H18A 0.9300 . ?
C19 C20 1.363(9) . ?
C19 H19A 0.9300 . ?
C20 C21 1.396(7) . ?
C20 H20A 0.9300 . ?
C21 H21A 0.9300 . ?
C22 C27 1.385(6) . ?
C22 C23 1.388(6) . ?
C23 C24 1.389(7) . ?
C23 H23A 0.9300 . ?
C24 C25 1.389(9) . ?
C24 H24A 0.9300 . ?
C25 C26 1.362(9) . ?
C25 H25A 0.9300 . ?
C26 C27 1.400(8) . ?
C26 H26A 0.9300 . ?
C27 H27A 0.9300 . ?
C28 C29 1.491(6) . ?
C29 H29A 0.9600 . ?
C29 H29B 0.9600 . ?
C29 H29C 0.9600 . ?
C30 C31 1.483(7) . ?
C31 H31A 0.9600 . ?
C31 H31B 0.9600 . ?
C31 H31C 0.9600 . ?

loop_
_geom_hbond_atom_site_label_D
_geom_hbond_atom_site_label_H
_geom_hbond_atom_site_label_A
_geom_hbond_distance_DH
_geom_hbond_distance_HA
_geom_hbond_distance_DA
_geom_hbond_angle_DHA
_geom_hbond_site_symmetry_A
O5 H5B O3 0.82 1.83 2.643(6) 168.2 1_455
O1 H1E O2 0.87(6) 1.88(6) 2.734(5) 171(5) .
N1 H1F O3 0.89(5) 1.88(5) 2.731(4) 159(4) .

loop_
_geom_torsion_atom_site_label_1
_geom_torsion_atom_site_label_2
_geom_torsion_atom_site_label_3
_geom_torsion_atom_site_label_4
_geom_torsion
_geom_torsion_site_symmetry_1
_geom_torsion_site_symmetry_2
_geom_torsion_site_symmetry_3
_geom_torsion_site_symmetry_4
_geom_torsion_publ_flag
C5 Fe1 C1 C2 -118.1(5) . . . . ?
C3 Fe1 C1 C2 -36.8(4) . . . . ?
C4 Fe1 C1 C2 -79.9(4) . . . . ?
C10 Fe1 C1 C2 155.1(3) . . . . ?
C6 Fe1 C1 C2 110.8(4) . . . . ?
C7 Fe1 C1 C2 70.5(5) . . . . ?
C9 Fe1 C1 C2 -169.4(5) . . . . ?
C8 Fe1 C1 C2 36.4(14) . . . . ?
C2 Fe1 C1 C5 118.1(5) . . . . ?
C3 Fe1 C1 C5 81.3(4) . . . . ?
C4 Fe1 C1 C5 38.2(3) . . . . ?
C10 Fe1 C1 C5 -86.8(4) . . . . ?
C6 Fe1 C1 C5 -131.1(3) . . . . ?
C7 Fe1 C1 C5 -171.4(4) . . . . ?
C9 Fe1 C1 C5 -51.3(6) . . . . ?
C8 Fe1 C1 C5 154.5(11) . . . . ?
C5 C1 C2 C3 -1.5(7) . . . . ?
Fe1 C1 C2 C3 59.4(4) . . . . ?
C5 C1 C2 Fe1 -60.9(4) . . . . ?
C5 Fe1 C2 C1 39.0(4) . . . . ?
C3 Fe1 C2 C1 120.4(5) . . . . ?
C4 Fe1 C2 C1 83.2(4) . . . . ?
C10 Fe1 C2 C1 -50.2(6) . . . . ?
C6 Fe1 C2 C1 -87.3(4) . . . . ?
C7 Fe1 C2 C1 -130.1(4) . . . . ?
C9 Fe1 C2 C1 156.8(11) . . . . ?
C8 Fe1 C2 C1 -170.1(4) . . . . ?
C1 Fe1 C2 C3 -120.4(5) . . . . ?
C5 Fe1 C2 C3 -81.4(4) . . . . ?
C4 Fe1 C2 C3 -37.2(4) . . . . ?
C10 Fe1 C2 C3 -170.7(4) . . . . ?
C6 Fe1 C2 C3 152.3(3) . . . . ?
C7 Fe1 C2 C3 109.5(4) . . . . ?
C9 Fe1 C2 C3 36.4(14) . . . . ?
C8 Fe1 C2 C3 69.5(4) . . . . ?
C1 C2 C3 C4 1.2(7) . . . . ?
Fe1 C2 C3 C4 59.9(4) . . . . ?
C1 C2 C3 Fe1 -58.6(4) . . . . ?
C1 Fe1 C3 C2 36.7(4) . . . . ?
C5 Fe1 C3 C2 81.5(4) . . . . ?
C4 Fe1 C3 C2 119.5(6) . . . . ?
C10 Fe1 C3 C2 158.4(11) . . . . ?
C6 Fe1 C3 C2 -54.2(6) . . . . ?
C7 Fe1 C3 C2 -88.0(4) . . . . ?
C9 Fe1 C3 C2 -170.2(4) . . . . ?
C8 Fe1 C3 C2 -130.3(4) . . . . ?
C1 Fe1 C3 C4 -82.9(5) . . . . ?
C2 Fe1 C3 C4 -119.5(5) . . . . ?
C5 Fe1 C3 C4 -38.0(4) . . . . ?
C10 Fe1 C3 C4 38.9(14) . . . . ?
C6 Fe1 C3 C4 -173.7(5) . . . . ?
C7 Fe1 C3 C4 152.5(4) . . . . ?
C9 Fe1 C3 C4 70.3(5) . . . . ?
C8 Fe1 C3 C4 110.2(4) . . . . ?
C2 C3 C4 C5 -0.4(7) . . . . ?
Fe1 C3 C4 C5 59.0(4) . . . . ?
C2 C3 C4 Fe1 -59.4(4) . . . . ?
C1 Fe1 C4 C3 80.3(4) . . . . ?
C2 Fe1 C4 C3 37.3(4) . . . . ?
C5 Fe1 C4 C3 119.1(5) . . . . ?
C10 Fe1 C4 C3 -170.0(4) . . . . ?
C6 Fe1 C4 C3 161.7(15) . . . . ?
C7 Fe1 C4 C3 -52.6(6) . . . . ?
C9 Fe1 C4 C3 -129.8(4) . . . . ?
C8 Fe1 C4 C3 -86.6(4) . . . . ?
C1 Fe1 C4 C5 -38.8(4) . . . . ?
C2 Fe1 C4 C5 -81.9(4) . . . . ?
C3 Fe1 C4 C5 -119.1(5) . . . . ?
C10 Fe1 C4 C5 70.9(5) . . . . ?
C6 Fe1 C4 C5 42.5(18) . . . . ?
C7 Fe1 C4 C5 -171.7(5) . . . . ?
C9 Fe1 C4 C5 111.0(4) . . . . ?
C8 Fe1 C4 C5 154.2(4) . . . . ?
C3 C4 C5 C1 -0.5(7) . . . . ?
Fe1 C4 C5 C1 58.9(4) . . . . ?
C3 C4 C5 Fe1 -59.4(4) . . . . ?
C2 C1 C5 C4 1.2(7) . . . . ?
Fe1 C1 C5 C4 -60.0(4) . . . . ?
C2 C1 C5 Fe1 61.2(4) . . . . ?
C1 Fe1 C5 C4 118.0(5) . . . . ?
C2 Fe1 C5 C4 80.4(4) . . . . ?
C3 Fe1 C5 C4 37.2(3) . . . . ?
C10 Fe1 C5 C4 -130.2(3) . . . . ?
C6 Fe1 C5 C4 -170.9(4) . . . . ?
C7 Fe1 C5 C4 156.2(14) . . . . ?
C9 Fe1 C5 C4 -86.8(4) . . . . ?
C8 Fe1 C5 C4 -50.9(6) . . . . ?
C2 Fe1 C5 C1 -37.6(4) . . . . ?
C3 Fe1 C5 C1 -80.8(4) . . . . ?
C4 Fe1 C5 C1 -118.0(5) . . . . ?
C10 Fe1 C5 C1 111.8(4) . . . . ?
C6 Fe1 C5 C1 71.1(4) . . . . ?
C7 Fe1 C5 C1 38.2(16) . . . . ?
C9 Fe1 C5 C1 155.2(3) . . . . ?
C8 Fe1 C5 C1 -168.9(5) . . . . ?
C1 Fe1 C6 C7 -129.4(4) . . . . ?
C2 Fe1 C6 C7 -86.7(4) . . . . ?
C5 Fe1 C6 C7 -171.0(4) . . . . ?
C3 Fe1 C6 C7 -50.5(6) . . . . ?
C4 Fe1 C6 C7 153.0(16) . . . . ?
C10 Fe1 C6 C7 119.5(5) . . . . ?
C9 Fe1 C6 C7 80.9(4) . . . . ?
C8 Fe1 C6 C7 37.0(4) . . . . ?
C1 Fe1 C6 C10 111.1(4) . . . . ?
C2 Fe1 C6 C10 153.8(3) . . . . ?
C5 Fe1 C6 C10 69.5(4) . . . . ?
C3 Fe1 C6 C10 -170.0(5) . . . . ?
C4 Fe1 C6 C10 33.5(18) . . . . ?
C7 Fe1 C6 C10 -119.5(5) . . . . ?
C9 Fe1 C6 C10 -38.6(3) . . . . ?
C8 Fe1 C6 C10 -82.4(3) . . . . ?
C10 C6 C7 C8 -1.2(6) . . . . ?
Fe1 C6 C7 C8 -60.3(4) . . . . ?
C10 C6 C7 Fe1 59.1(3) . . . . ?
C1 Fe1 C7 C6 71.6(4) . . . . ?
C2 Fe1 C7 C6 111.3(4) . . . . ?
C5 Fe1 C7 C6 39.4(17) . . . . ?
C3 Fe1 C7 C6 154.0(3) . . . . ?
C4 Fe1 C7 C6 -171.1(5) . . . . ?
C10 Fe1 C7 C6 -38.1(3) . . . . ?
C9 Fe1 C7 C6 -82.0(3) . . . . ?
C8 Fe1 C7 C6 -119.7(5) . . . . ?
C1 Fe1 C7 C8 -168.7(4) . . . . ?
C2 Fe1 C7 C8 -129.0(3) . . . . ?
C5 Fe1 C7 C8 159.1(14) . . . . ?
C3 Fe1 C7 C8 -86.2(4) . . . . ?
C4 Fe1 C7 C8 -51.4(6) . . . . ?
C10 Fe1 C7 C8 81.7(3) . . . . ?
C6 Fe1 C7 C8 119.7(5) . . . . ?
C9 Fe1 C7 C8 37.8(3) . . . . ?
C6 C7 C8 C9 0.6(7) . . . . ?
Fe1 C7 C8 C9 -59.0(4) . . . . ?
C6 C7 C8 Fe1 59.6(4) . . . . ?
C1 Fe1 C8 C7 42.1(13) . . . . ?
C2 Fe1 C8 C7 71.5(4) . . . . ?
C5 Fe1 C8 C7 -172.4(5) . . . . ?
C3 Fe1 C8 C7 110.7(4) . . . . ?
C4 Fe1 C8 C7 153.0(3) . . . . ?
C10 Fe1 C8 C7 -81.8(4) . . . . ?
C6 Fe1 C8 C7 -37.2(3) . . . . ?
C9 Fe1 C8 C7 -119.2(5) . . . . ?
C1 Fe1 C8 C9 161.3(10) . . . . ?
C2 Fe1 C8 C9 -169.3(3) . . . . ?
C5 Fe1 C8 C9 -53.2(6) . . . . ?
C3 Fe1 C8 C9 -130.0(3) . . . . ?
C4 Fe1 C8 C9 -87.7(4) . . . . ?
C10 Fe1 C8 C9 37.5(3) . . . . ?
C6 Fe1 C8 C9 82.1(3) . . . . ?
C7 Fe1 C8 C9 119.2(5) . . . . ?
C7 C8 C9 C10 0.2(6) . . . . ?
Fe1 C8 C9 C10 -58.7(4) . . . . ?
C7 C8 C9 Fe1 58.9(4) . . . . ?
C1 Fe1 C9 C10 -51.7(6) . . . . ?
C2 Fe1 C9 C10 160.3(11) . . . . ?
C5 Fe1 C9 C10 -87.3(4) . . . . ?
C3 Fe1 C9 C10 -170.2(3) . . . . ?
C4 Fe1 C9 C10 -130.7(3) . . . . ?
C6 Fe1 C9 C10 39.1(3) . . . . ?
C7 Fe1 C9 C10 82.5(3) . . . . ?
C8 Fe1 C9 C10 119.6(5) . . . . ?
C1 Fe1 C9 C8 -171.3(5) . . . . ?
C2 Fe1 C9 C8 40.7(14) . . . . ?
C5 Fe1 C9 C8 153.1(4) . . . . ?
C3 Fe1 C9 C8 70.2(4) . . . . ?
C4 Fe1 C9 C8 109.7(4) . . . . ?
C10 Fe1 C9 C8 -119.6(5) . . . . ?
C6 Fe1 C9 C8 -80.5(4) . . . . ?
C7 Fe1 C9 C8 -37.2(4) . . . . ?
C8 C9 C10 C6 -0.9(6) . . . . ?
Fe1 C9 C10 C6 -60.4(3) . . . . ?
C8 C9 C10 C11 176.2(5) . . . . ?
Fe1 C9 C10 C11 116.8(5) . . . . ?
C8 C9 C10 Fe1 59.4(4) . . . . ?
C7 C6 C10 C9 1.3(6) . . . . ?
Fe1 C6 C10 C9 61.0(3) . . . . ?
C7 C6 C10 C11 -175.8(5) . . . . ?
Fe1 C6 C10 C11 -116.2(4) . . . . ?
C7 C6 C10 Fe1 -59.6(4) . . . . ?
C1 Fe1 C10 C9 154.9(4) . . . . ?
C2 Fe1 C10 C9 -171.1(5) . . . . ?
C5 Fe1 C10 C9 110.7(4) . . . . ?
C3 Fe1 C10 C9 38.3(13) . . . . ?
C4 Fe1 C10 C9 70.0(4) . . . . ?
C6 Fe1 C10 C9 -117.3(4) . . . . ?
C7 Fe1 C10 C9 -80.3(4) . . . . ?
C8 Fe1 C10 C9 -37.4(4) . . . . ?
C1 Fe1 C10 C6 -87.8(4) . . . . ?
C2 Fe1 C10 C6 -53.8(6) . . . . ?
C5 Fe1 C10 C6 -132.0(3) . . . . ?
C3 Fe1 C10 C6 155.6(11) . . . . ?
C4 Fe1 C10 C6 -172.7(4) . . . . ?
C7 Fe1 C10 C6 37.0(3) . . . . ?
C9 Fe1 C10 C6 117.3(4) . . . . ?
C8 Fe1 C10 C6 80.0(3) . . . . ?
C1 Fe1 C10 C11 32.7(5) . . . . ?
C2 Fe1 C10 C11 66.7(6) . . . . ?
C5 Fe1 C10 C11 -11.5(5) . . . . ?
C3 Fe1 C10 C11 -83.9(13) . . . . ?
C4 Fe1 C10 C11 -52.2(5) . . . . ?
C6 Fe1 C10 C11 120.5(5) . . . . ?
C7 Fe1 C10 C11 157.5(4) . . . . ?
C9 Fe1 C10 C11 -122.2(5) . . . . ?
C8 Fe1 C10 C11 -159.5(4) . . . . ?
C9 C10 C11 N1 93.8(5) . . . . ?
C6 C10 C11 N1 -89.6(5) . . . . ?
Fe1 C10 C11 N1 -176.9(3) . . . . ?
C12 N1 C11 C10 -63.9(4) . . . . ?
C14 N1 C11 C10 -164.2(3) . . . . ?
C11 N1 C12 C13 -103.2(4) . . . . ?
C14 N1 C12 C13 12.2(3) . . . . ?
N1 C12 C13 C14 -12.1(3) . . . . ?
C12 N1 C14 C15 102.2(4) . . . . ?
C11 N1 C14 C15 -142.3(3) . . . . ?
C12 N1 C14 C13 -12.0(3) . . . . ?
C11 N1 C14 C13 103.5(4) . . . . ?
C12 C13 C14 N1 11.9(3) . . . . ?
C12 C13 C14 C15 -105.4(4) . . . . ?
N1 C14 C15 O1 -50.5(4) . . . . ?
C13 C14 C15 O1 49.4(4) . . . . ?
N1 C14 C15 C22 -165.9(3) . . . . ?
C13 C14 C15 C22 -66.0(4) . . . . ?
N1 C14 C15 C16 73.8(4) . . . . ?
C13 C14 C15 C16 173.7(3) . . . . ?
O1 C15 C16 C17 144.2(4) . . . . ?
C22 C15 C16 C17 -98.0(5) . . . . ?
C14 C15 C16 C17 20.5(5) . . . . ?
O1 C15 C16 C21 -38.9(5) . . . . ?
C22 C15 C16 C21 78.9(4) . . . . ?
C14 C15 C16 C21 -162.6(4) . . . . ?
C21 C16 C17 C18 -2.2(7) . . . . ?
C15 C16 C17 C18 174.7(5) . . . . ?
C16 C17 C18 C19 1.5(9) . . . . ?
C17 C18 C19 C20 0.0(9) . . . . ?
C18 C19 C20 C21 -0.7(8) . . . . ?
C17 C16 C21 C20 1.5(6) . . . . ?
C15 C16 C21 C20 -175.5(4) . . . . ?
C19 C20 C21 C16 -0.1(7) . . . . ?
O1 C15 C22 C27 5.3(5) . . . . ?
C16 C15 C22 C27 -114.2(4) . . . . ?
C14 C15 C22 C27 121.8(4) . . . . ?
O1 C15 C22 C23 -174.5(4) . . . . ?
C16 C15 C22 C23 66.0(5) . . . . ?
C14 C15 C22 C23 -58.0(5) . . . . ?
C27 C22 C23 C24 -0.7(7) . . . . ?
C15 C22 C23 C24 179.1(5) . . . . ?
C22 C23 C24 C25 2.0(8) . . . . ?
C23 C24 C25 C26 -1.7(9) . . . . ?
C24 C25 C26 C27 0.2(9) . . . . ?
C23 C22 C27 C26 -0.9(7) . . . . ?
C15 C22 C27 C26 179.3(5) . . . . ?
C25 C26 C27 C22 1.2(9) . . . . ?
